data_1530395
loop_
_publ_author_name
'Golling, Florian E.'
'Osella, Silvio'
'Quernheim, Martin'
'Wagner, Manfred'
'Beljonne, David'
'M\"ullen, Klaus'

_publ_section_title
;
 \p-extended [12]cycloparaphenylenes: from a hexaphenylbenzene
 cyclohexamer to its unexpected C2-symmetric congener
;
_journal_issue 12
_journal_name_full 'Chem. Sci.'
_journal_page_first 7072
_journal_paper_doi 10.1039/C5SC02547H
_journal_volume 6
_journal_year 2015
_chemical_formula_moiety 'C46 H52 Br2'
_chemical_formula_sum 'C46 H52 Br2'
_chemical_formula_weight 764.69
_chemical_name_systematic
;
 ?
;
_space_group_crystal_system monoclinic
_space_group_IT_number 14
_space_group_name_Hall '-P 2ybc'
_space_group_name_H-M_alt 'P 1 21/c 1'
_symmetry_space_group_name_Hall '-P 2ybc'
_symmetry_space_group_name_H-M 'P 1 21/c 1'
_atom_sites_solution_hydrogens geom
_audit_creation_method SHELXL-2014
_audit_update_record
;
2014-11-08 deposited with the CCDC.
2015-09-08 downloaded from the CCDC.
;
_cell_angle_alpha 90
_cell_angle_beta 105.739(5)
_cell_angle_gamma 90
_cell_formula_units_Z 2
_cell_length_a 12.9767(9)
_cell_length_b 10.3514(6)
_cell_length_c 15.6662(9)
_cell_measurement_reflns_used 9281
_cell_measurement_temperature 213(2)
_cell_measurement_theta_max 28.30
_cell_measurement_theta_min 2.39
_cell_volume 2025.5(2)
_computing_cell_refinement 'STOE X-AREA'
_computing_data_collection 'STOE X-AREA'
_computing_data_reduction 'STOE X-RED'
_computing_structure_refinement 'SHELXL-2014 (Sheldrick, 2014)'
_computing_structure_solution SIR-2004
_diffrn_ambient_temperature 213(2)
_diffrn_measured_fraction_theta_full 0.994
_diffrn_measured_fraction_theta_max 0.992
_diffrn_measurement_details ' 138 frames, detector distance = 70 mm'
_diffrn_measurement_method 'rotation method'
_diffrn_radiation_collimation '0.5 mm diameter, monocapillary'
_diffrn_radiation_monochromator 'plane graphite'
_diffrn_radiation_type MoK\a
_diffrn_radiation_wavelength 0.71073
_diffrn_reflns_av_R_equivalents 0.0520
_diffrn_reflns_av_unetI/netI 0.0482
_diffrn_reflns_laue_measured_fraction_full 0.994
_diffrn_reflns_laue_measured_fraction_max 0.992
_diffrn_reflns_limit_h_max 17
_diffrn_reflns_limit_h_min -17
_diffrn_reflns_limit_k_max 12
_diffrn_reflns_limit_k_min -13
_diffrn_reflns_limit_l_max 20
_diffrn_reflns_limit_l_min -20
_diffrn_reflns_number 13258
_diffrn_reflns_point_group_measured_fraction_full 0.994
_diffrn_reflns_point_group_measured_fraction_max 0.992
_diffrn_reflns_theta_full 25.242
_diffrn_reflns_theta_max 28.264
_diffrn_reflns_theta_min 2.387
_diffrn_source 'sealed X-ray tube, 12 x 0.4 mm long-fine focus'
_exptl_absorpt_coefficient_mu 2.030
_exptl_absorpt_correction_T_max 0.7541
_exptl_absorpt_correction_T_min 0.6986
_exptl_absorpt_correction_type integration
_exptl_crystal_colour colourless
_exptl_crystal_density_diffrn 1.254
_exptl_crystal_description block
_exptl_crystal_F_000 796
_exptl_crystal_size_max 0.160
_exptl_crystal_size_mid 0.160
_exptl_crystal_size_min 0.130
_refine_diff_density_max 0.360
_refine_diff_density_min -0.553
_refine_diff_density_rms 0.069
_refine_ls_extinction_method none
_refine_ls_goodness_of_fit_ref 1.021
_refine_ls_hydrogen_treatment constr
_refine_ls_matrix_type full
_refine_ls_number_parameters 223
_refine_ls_number_reflns 4974
_refine_ls_number_restraints 0
_refine_ls_restrained_S_all 1.021
_refine_ls_R_factor_all 0.0726
_refine_ls_R_factor_gt 0.0383
_refine_ls_shift/su_max 0.001
_refine_ls_shift/su_mean 0.000
_refine_ls_structure_factor_coef Fsqd
_refine_ls_weighting_details 'w=1/[\s^2^(Fo^2^)+(0.0447P)^2^+0.5389P] where P=(Fo^2^+2Fc^2^)/3'
_refine_ls_weighting_scheme calc
_refine_ls_wR_factor_gt 0.0832
_refine_ls_wR_factor_ref 0.1010
_reflns_Friedel_coverage 0.000
_reflns_number_gt 3376
_reflns_number_total 4974
_reflns_threshold_expression 'I > 2\s(I)'
_cod_data_source_file c5sc02547h2.cif
_cod_data_source_block feg4543
_cod_depositor_comments 'Adding full bibliography for 1530394--1530395.cif.'
_cod_database_code 1530395
_shelx_space_group_comment
;
The symmetry employed for this shelxl refinement is uniquely defined
by the following loop, which should always be used as a source of
symmetry information in preference to the above space-group names.
They are only intended as comments.
;
_shelx_estimated_absorpt_t_min 0.737
_shelx_estimated_absorpt_t_max 0.778

loop_
_space_group_symop_operation_xyz
'x, y, z'
'-x, y+1/2, -z+1/2'
'-x, -y, -z'
'x, -y-1/2, z-1/2'

loop_
_atom_site_label
_atom_site_type_symbol
_atom_site_fract_x
_atom_site_fract_y
_atom_site_fract_z
_atom_site_U_iso_or_equiv
_atom_site_adp_type
_atom_site_occupancy
_atom_site_site_symmetry_order
_atom_site_calc_flag
_atom_site_refinement_flags_posn
_atom_site_refinement_flags_adp
Br1 Br 0.59314(2) 0.25977(3) 0.40766(2) 0.04535(10) Uani 1 1 d . .
C1 C 0.4597(2) 0.4769(2) 0.40793(16) 0.0329(5) Uani 1 1 d . .
C2 C 0.5836(2) 0.4220(2) 0.55236(16) 0.0327(5) Uani 1 1 d . .
C3 C 0.5413(2) 0.4026(2) 0.46102(16) 0.0332(5) Uani 1 1 d . .
C7 C 0.4147(2) 0.4487(2) 0.31129(16) 0.0334(5) Uani 1 1 d . .
C8 C 0.3151(2) 0.3916(3) 0.28123(17) 0.0429(6) Uani 1 1 d . .
H8 H 0.2758 0.3709 0.3217 0.052 Uiso 1 1 calc R U
C9 C 0.2729(2) 0.3649(3) 0.19235(18) 0.0475(7) Uani 1 1 d . .
H9 H 0.2052 0.3255 0.1734 0.057 Uiso 1 1 calc R U
C10 C 0.3280(2) 0.3947(3) 0.12962(17) 0.0394(6) Uani 1 1 d . .
C11 C 0.4272(2) 0.4518(3) 0.16078(17) 0.0387(6) Uani 1 1 d . .
H11 H 0.4668 0.4725 0.1205 0.046 Uiso 1 1 calc R U
C12 C 0.4700(2) 0.4793(2) 0.25013(16) 0.0376(6) Uani 1 1 d . .
H12 H 0.5374 0.5193 0.2692 0.045 Uiso 1 1 calc R U
C13 C 0.2774(3) 0.3644(3) 0.03157(18) 0.0498(7) Uani 1 1 d . .
C14 C 0.1718(3) 0.4378(5) 0.0007(2) 0.0834(13) Uani 1 1 d . .
H14A H 0.1390 0.4196 -0.0615 0.125 Uiso 1 1 calc R U
H14B H 0.1852 0.5298 0.0085 0.125 Uiso 1 1 calc R U
H14C H 0.1240 0.4107 0.0353 0.125 Uiso 1 1 calc R U
C15 C 0.2577(4) 0.2189(4) 0.0206(2) 0.0741(11) Uani 1 1 d . .
H15A H 0.2237 0.1994 -0.0412 0.111 Uiso 1 1 calc R U
H15B H 0.2115 0.1915 0.0566 0.111 Uiso 1 1 calc R U
H15C H 0.3255 0.1735 0.0395 0.111 Uiso 1 1 calc R U
C16 C 0.3486(3) 0.4047(4) -0.0270(2) 0.0674(10) Uani 1 1 d . .
H16A H 0.3162 0.3770 -0.0875 0.101 Uiso 1 1 calc R U
H16B H 0.4185 0.3648 -0.0052 0.101 Uiso 1 1 calc R U
H16C H 0.3564 0.4979 -0.0254 0.101 Uiso 1 1 calc R U
C17 C 0.6678(2) 0.3377(2) 0.60785(16) 0.0342(5) Uani 1 1 d . .
C18 C 0.7718(2) 0.3356(3) 0.60050(18) 0.0418(6) Uani 1 1 d . .
H18 H 0.7900 0.3867 0.5571 0.050 Uiso 1 1 calc R U
C19 C 0.8493(2) 0.2596(3) 0.6560(2) 0.0457(6) Uani 1 1 d . .
H19 H 0.9191 0.2598 0.6492 0.055 Uiso 1 1 calc R U
C20 C 0.8269(2) 0.1828(3) 0.72151(18) 0.0407(6) Uani 1 1 d . .
C21 C 0.7221(2) 0.1841(3) 0.72748(19) 0.0428(6) Uani 1 1 d . .
H21 H 0.7038 0.1318 0.7702 0.051 Uiso 1 1 calc R U
C22 C 0.6441(2) 0.2596(2) 0.67289(18) 0.0393(5) Uani 1 1 d . .
H22 H 0.5742 0.2586 0.6794 0.047 Uiso 1 1 calc R U
C23 C 0.9113(3) 0.1041(3) 0.7881(2) 0.0539(7) Uani 1 1 d . .
C24 C 0.9281(4) 0.1655(6) 0.8799(3) 0.1045(17) Uani 1 1 d . .
H24A H 0.9506 0.2546 0.8780 0.157 Uiso 1 1 calc R U
H24B H 0.9828 0.1180 0.9229 0.157 Uiso 1 1 calc R U
H24C H 0.8615 0.1628 0.8968 0.157 Uiso 1 1 calc R U
C25 C 0.8729(3) -0.0351(4) 0.7912(3) 0.0783(12) Uani 1 1 d . .
H25A H 0.8050 -0.0352 0.8059 0.117 Uiso 1 1 calc R U
H25B H 0.9254 -0.0830 0.8359 0.117 Uiso 1 1 calc R U
H25C H 0.8640 -0.0754 0.7338 0.117 Uiso 1 1 calc R U
C26 C 1.0174(3) 0.1006(4) 0.7651(3) 0.0893(15) Uani 1 1 d . .
H26A H 1.0072 0.0619 0.7070 0.134 Uiso 1 1 calc R U
H26B H 1.0684 0.0497 0.8090 0.134 Uiso 1 1 calc R U
H26C H 1.0444 0.1879 0.7645 0.134 Uiso 1 1 calc R U

loop_
_atom_site_aniso_label
_atom_site_aniso_U_11
_atom_site_aniso_U_22
_atom_site_aniso_U_33
_atom_site_aniso_U_23
_atom_site_aniso_U_13
_atom_site_aniso_U_12
Br1 0.05664(18) 0.04245(16) 0.03593(13) -0.00463(12) 0.01080(11) 0.01399(14)
C1 0.0362(13) 0.0327(12) 0.0290(12) -0.0023(9) 0.0075(10) -0.0031(10)
C2 0.0357(13) 0.0305(11) 0.0315(12) -0.0002(9) 0.0086(11) 0.0007(10)
C3 0.0379(13) 0.0296(11) 0.0320(12) -0.0023(9) 0.0093(11) 0.0027(10)
C7 0.0374(13) 0.0336(12) 0.0278(11) -0.0009(9) 0.0065(10) 0.0049(10)
C8 0.0443(15) 0.0542(16) 0.0324(13) -0.0023(12) 0.0138(12) -0.0069(13)
C9 0.0466(16) 0.0586(17) 0.0366(14) -0.0052(13) 0.0101(13) -0.0088(14)
C10 0.0467(16) 0.0395(13) 0.0308(12) 0.0017(10) 0.0083(12) 0.0049(12)
C11 0.0461(15) 0.0417(14) 0.0303(12) 0.0021(10) 0.0140(12) 0.0035(12)
C12 0.0384(15) 0.0394(13) 0.0343(13) -0.0001(11) 0.0084(12) -0.0009(11)
C13 0.0582(19) 0.0570(17) 0.0299(13) -0.0066(12) 0.0048(13) -0.0040(15)
C14 0.075(3) 0.118(4) 0.0432(19) -0.002(2) -0.0075(18) 0.019(3)
C15 0.106(3) 0.071(2) 0.0462(18) -0.0208(17) 0.022(2) -0.021(2)
C16 0.088(3) 0.083(3) 0.0327(15) -0.0090(16) 0.0182(17) -0.016(2)
C17 0.0379(13) 0.0322(12) 0.0317(12) -0.0006(10) 0.0082(11) 0.0027(10)
C18 0.0417(15) 0.0422(14) 0.0413(14) 0.0083(12) 0.0111(12) 0.0005(12)
C19 0.0358(13) 0.0467(15) 0.0549(16) 0.0054(13) 0.0129(12) -0.0001(12)
C20 0.0383(14) 0.0377(13) 0.0432(14) 0.0012(11) 0.0062(12) 0.0005(11)
C21 0.0457(16) 0.0407(14) 0.0413(14) 0.0097(12) 0.0103(13) 0.0038(12)
C22 0.0363(13) 0.0393(13) 0.0435(13) 0.0043(11) 0.0132(11) 0.0048(12)
C23 0.0439(17) 0.0530(18) 0.0567(18) 0.0127(15) -0.0001(15) 0.0075(14)
C24 0.095(3) 0.128(4) 0.062(3) 0.000(3) -0.027(2) 0.031(3)
C25 0.058(2) 0.064(2) 0.106(3) 0.038(2) 0.010(2) 0.0134(18)
C26 0.047(2) 0.090(3) 0.127(4) 0.050(3) 0.016(2) 0.020(2)

loop_
_atom_type_symbol
_atom_type_description
_atom_type_scat_dispersion_real
_atom_type_scat_dispersion_imag
_atom_type_scat_source
C C 0.0033 0.0016 'International Tables Vol C Tables 4.2.6.8 and 6.1.1.4'
H H 0.0000 0.0000 'International Tables Vol C Tables 4.2.6.8 and 6.1.1.4'
Br Br -0.2901 2.4595 'International Tables Vol C Tables 4.2.6.8 and 6.1.1.4'

loop_
_exptl_crystal_face_index_h
_exptl_crystal_face_index_k
_exptl_crystal_face_index_l
_exptl_crystal_face_perp_dist
-3 -2 2 0.0670
3 -2 2 0.1050
-1 1 -1 0.1370
3 1 -2 0.1020
0 1 2 0.0690
1 -1 -3 0.0870

loop_
_geom_angle_atom_site_label_1
_geom_angle_atom_site_label_2
_geom_angle_atom_site_label_3
_geom_angle
_geom_angle_site_symmetry_1
_geom_angle_site_symmetry_3
C3 C1 C2 118.5(2) . 3_666
C3 C1 C7 121.5(2) . .
C2 C1 C7 119.9(2) 3_666 .
C3 C2 C1 117.7(2) . 3_666
C3 C2 C17 122.5(2) . .
C1 C2 C17 119.8(2) 3_666 .
C1 C3 C2 123.8(2) . .
C1 C3 Br1 117.98(17) . .
C2 C3 Br1 118.12(18) . .
C12 C7 C8 118.4(2) . .
C12 C7 C1 121.6(2) . .
C8 C7 C1 120.0(2) . .
C9 C8 C7 120.5(2) . .
C9 C8 H8 119.7 . .
C7 C8 H8 119.7 . .
C8 C9 C10 121.8(3) . .
C8 C9 H9 119.1 . .
C10 C9 H9 119.1 . .
C11 C10 C9 116.9(2) . .
C11 C10 C13 123.2(2) . .
C9 C10 C13 119.9(3) . .
C10 C11 C12 121.6(2) . .
C10 C11 H11 119.2 . .
C12 C11 H11 119.2 . .
C7 C12 C11 120.7(3) . .
C7 C12 H12 119.6 . .
C11 C12 H12 119.6 . .
C16 C13 C14 108.1(3) . .
C16 C13 C15 108.2(3) . .
C14 C13 C15 110.3(3) . .
C16 C13 C10 112.5(3) . .
C14 C13 C10 108.7(3) . .
C15 C13 C10 109.1(3) . .
C13 C14 H14A 109.5 . .
C13 C14 H14B 109.5 . .
H14A C14 H14B 109.5 . .
C13 C14 H14C 109.5 . .
H14A C14 H14C 109.5 . .
H14B C14 H14C 109.5 . .
C13 C15 H15A 109.5 . .
C13 C15 H15B 109.5 . .
H15A C15 H15B 109.5 . .
C13 C15 H15C 109.5 . .
H15A C15 H15C 109.5 . .
H15B C15 H15C 109.5 . .
C13 C16 H16A 109.5 . .
C13 C16 H16B 109.5 . .
H16A C16 H16B 109.5 . .
C13 C16 H16C 109.5 . .
H16A C16 H16C 109.5 . .
H16B C16 H16C 109.5 . .
C18 C17 C22 117.6(2) . .
C18 C17 C2 122.7(2) . .
C22 C17 C2 119.7(2) . .
C19 C18 C17 121.0(2) . .
C19 C18 H18 119.5 . .
C17 C18 H18 119.5 . .
C18 C19 C20 121.8(3) . .
C18 C19 H19 119.1 . .
C20 C19 H19 119.1 . .
C21 C20 C19 116.7(3) . .
C21 C20 C23 119.6(2) . .
C19 C20 C23 123.7(3) . .
C22 C21 C20 122.2(2) . .
C22 C21 H21 118.9 . .
C20 C21 H21 118.9 . .
C21 C22 C17 120.7(2) . .
C21 C22 H22 119.7 . .
C17 C22 H22 119.7 . .
C26 C23 C20 112.3(3) . .
C26 C23 C25 108.0(3) . .
C20 C23 C25 110.2(3) . .
C26 C23 C24 109.1(4) . .
C20 C23 C24 108.3(3) . .
C25 C23 C24 109.0(4) . .
C23 C24 H24A 109.5 . .
C23 C24 H24B 109.5 . .
H24A C24 H24B 109.5 . .
C23 C24 H24C 109.5 . .
H24A C24 H24C 109.5 . .
H24B C24 H24C 109.5 . .
C23 C25 H25A 109.5 . .
C23 C25 H25B 109.5 . .
H25A C25 H25B 109.5 . .
C23 C25 H25C 109.5 . .
H25A C25 H25C 109.5 . .
H25B C25 H25C 109.5 . .
C23 C26 H26A 109.5 . .
C23 C26 H26B 109.5 . .
H26A C26 H26B 109.5 . .
C23 C26 H26C 109.5 . .
H26A C26 H26C 109.5 . .
H26B C26 H26C 109.5 . .

loop_
_geom_bond_atom_site_label_1
_geom_bond_atom_site_label_2
_geom_bond_distance
_geom_bond_site_symmetry_2
Br1 C3 1.908(2) .
C1 C3 1.388(4) .
C1 C2 1.410(3) 3_666
C1 C7 1.496(3) .
C2 C3 1.401(3) .
C2 C1 1.410(3) 3_666
C2 C17 1.482(3) .
C7 C12 1.381(3) .
C7 C8 1.383(4) .
C8 C9 1.379(4) .
C8 H8 0.9400 .
C9 C10 1.398(4) .
C9 H9 0.9400 .
C10 C11 1.380(4) .
C10 C13 1.530(4) .
C11 C12 1.388(4) .
C11 H11 0.9400 .
C12 H12 0.9400 .
C13 C16 1.526(4) .
C13 C14 1.526(5) .
C13 C15 1.529(5) .
C14 H14A 0.9700 .
C14 H14B 0.9700 .
C14 H14C 0.9700 .
C15 H15A 0.9700 .
C15 H15B 0.9700 .
C15 H15C 0.9700 .
C16 H16A 0.9700 .
C16 H16B 0.9700 .
C16 H16C 0.9700 .
C17 C18 1.386(4) .
C17 C22 1.399(3) .
C18 C19 1.383(4) .
C18 H18 0.9400 .
C19 C20 1.390(4) .
C19 H19 0.9400 .
C20 C21 1.388(4) .
C20 C23 1.527(4) .
C21 C22 1.377(4) .
C21 H21 0.9400 .
C22 H22 0.9400 .
C23 C26 1.515(5) .
C23 C25 1.530(5) .
C23 C24 1.531(6) .
C24 H24A 0.9700 .
C24 H24B 0.9700 .
C24 H24C 0.9700 .
C25 H25A 0.9700 .
C25 H25B 0.9700 .
C25 H25C 0.9700 .
C26 H26A 0.9700 .
C26 H26B 0.9700 .
C26 H26C 0.9700 .

loop_
_geom_torsion_atom_site_label_1
_geom_torsion_atom_site_label_2
_geom_torsion_atom_site_label_3
_geom_torsion_atom_site_label_4
_geom_torsion
_geom_torsion_site_symmetry_1
C2 C1 C3 C2 0.0(4) 3_666
C7 C1 C3 C2 -177.7(2) .
C2 C1 C3 Br1 176.38(17) 3_666
C7 C1 C3 Br1 -1.3(3) .
C1 C2 C3 C1 0.0(4) 3_666
C17 C2 C3 C1 177.5(2) .
C1 C2 C3 Br1 -176.38(17) 3_666
C17 C2 C3 Br1 1.2(3) .
C3 C1 C7 C12 -75.1(3) .
C2 C1 C7 C12 107.2(3) 3_666
C3 C1 C7 C8 105.5(3) .
C2 C1 C7 C8 -72.2(3) 3_666
C12 C7 C8 C9 0.7(4) .
C1 C7 C8 C9 -179.8(3) .
C7 C8 C9 C10 -0.4(5) .
C8 C9 C10 C11 0.3(4) .
C8 C9 C10 C13 -179.4(3) .
C9 C10 C11 C12 -0.5(4) .
C13 C10 C11 C12 179.2(3) .
C8 C7 C12 C11 -0.9(4) .
C1 C7 C12 C11 179.7(2) .
C10 C11 C12 C7 0.8(4) .
C11 C10 C13 C16 -0.2(4) .
C9 C10 C13 C16 179.5(3) .
C11 C10 C13 C14 -119.9(3) .
C9 C10 C13 C14 59.8(4) .
C11 C10 C13 C15 119.8(3) .
C9 C10 C13 C15 -60.5(4) .
C3 C2 C17 C18 68.8(4) .
C1 C2 C17 C18 -113.7(3) 3_666
C3 C2 C17 C22 -113.5(3) .
C1 C2 C17 C22 64.0(3) 3_666
C22 C17 C18 C19 -0.4(4) .
C2 C17 C18 C19 177.3(3) .
C17 C18 C19 C20 -0.4(5) .
C18 C19 C20 C21 1.2(4) .
C18 C19 C20 C23 -175.9(3) .
C19 C20 C21 C22 -1.4(4) .
C23 C20 C21 C22 175.8(3) .
C20 C21 C22 C17 0.7(4) .
C18 C17 C22 C21 0.3(4) .
C2 C17 C22 C21 -177.5(2) .
C21 C20 C23 C26 173.0(3) .
C19 C20 C23 C26 -9.9(5) .
C21 C20 C23 C25 52.6(4) .
C19 C20 C23 C25 -130.4(3) .
C21 C20 C23 C24 -66.5(4) .
C19 C20 C23 C24 110.5(4) .
